data_4028260
loop_
_publ_author_name
'Baudouin Gerard'
'Maurice D. Lee'
'Sivaraman Dandapani'
'Jeremy R. Duvall'
'Mark E. Fitzgerald'
'Sarathy Kesavan'
'Jason T. Lowe'
'Jean-Charles Mari\'e'
'Bhaumik A. Pandya'
'Byung-Chul Suh'
'Morgan Welzel O'Shea'
'Michael Dombrowski'
'Diane Hamann'
'Berenice Lemercier'
'Tiffanie Murillo'
'Lakshmi B. Akella'
'Michael A. Foley'
'Lisa A. Marcaurelle'

_publ_section_title
;
 Synthesis of Stereochemically and Skeletally Diverse Fused Ring Systems
 from Functionalized C-Glycosides
;
_journal_name_full 'Journal of Organic Chemistry'
_journal_page_first 5160
_journal_page_last 5171
_journal_paper_doi 10.1021/jo4000916
_journal_volume 78
_journal_year 2013
_chemical_absolute_configuration ad
_chemical_formula_sum 'C17 H18 N2 O7'
_chemical_formula_weight 362.33
_chemical_name_systematic
; 
 ? 
;
_space_group_IT_number 19
_symmetry_cell_setting orthorhombic
_symmetry_space_group_name_Hall 'P 2ac 2ab'
_symmetry_space_group_name_H-M 'P 21 21 21'
_atom_sites_solution_hydrogens geom
_atom_sites_solution_primary direct
_atom_sites_solution_secondary difmap
_audit_creation_method SHELXL-97
_cell_angle_alpha 90.00
_cell_angle_beta 90.00
_cell_angle_gamma 90.00
_cell_formula_units_Z 4
_cell_length_a 6.83520(10)
_cell_length_b 9.3359(2)
_cell_length_c 25.6298(5)
_cell_measurement_reflns_used 9405
_cell_measurement_temperature 100(2)
_cell_measurement_theta_max 68.36
_cell_measurement_theta_min 3.45
_cell_volume 1635.51(5)
_computing_cell_refinement 'SAINT 7.46A (Bruker-AXS, 2009)'
_computing_data_collection 'APEX2 v2009.3.0 (Bruker-AXS, 2009)'
_computing_data_reduction 'SAINT 7.46A (Bruker-AXS, 2009)'
_computing_molecular_graphics 'Bruker SHELXTL'
_computing_publication_material 'Bruker SHELXTL'
_computing_structure_refinement 'SHELXL-97 (Sheldrick, 2008)'
_computing_structure_solution 'SHELXS-97 (Sheldrick, 2008)'
_diffrn_ambient_temperature 100(2)
_diffrn_detector_area_resol_mean 8.3
_diffrn_measured_fraction_theta_full 0.999
_diffrn_measured_fraction_theta_max 0.999
_diffrn_measurement_device_type 'Bruker Smart APEX CCD'
_diffrn_measurement_method 'omega and phi scans'
_diffrn_radiation_monochromator graphite
_diffrn_radiation_source 'fine-focus sealed tube'
_diffrn_radiation_type CuK\a
_diffrn_radiation_wavelength 1.54178
_diffrn_reflns_av_R_equivalents 0.0219
_diffrn_reflns_av_sigmaI/netI 0.0090
_diffrn_reflns_limit_h_max 8
_diffrn_reflns_limit_h_min -8
_diffrn_reflns_limit_k_max 11
_diffrn_reflns_limit_k_min -10
_diffrn_reflns_limit_l_max 30
_diffrn_reflns_limit_l_min -30
_diffrn_reflns_number 31197
_diffrn_reflns_theta_full 67.72
_diffrn_reflns_theta_max 67.72
_diffrn_reflns_theta_min 3.45
_exptl_absorpt_coefficient_mu 0.982
_exptl_absorpt_correction_T_max 0.9256
_exptl_absorpt_correction_T_min 0.6664
_exptl_absorpt_correction_type multi-scan
_exptl_absorpt_process_details 'SADABS (Sheldrick, 2009)'
_exptl_crystal_colour colourless
_exptl_crystal_density_diffrn 1.472
_exptl_crystal_description plate
_exptl_crystal_F_000 760
_exptl_crystal_size_max 0.45
_exptl_crystal_size_mid 0.25
_exptl_crystal_size_min 0.08
_refine_diff_density_max 0.142
_refine_diff_density_min -0.198
_refine_diff_density_rms 0.042
_refine_ls_abs_structure_details 'Flack H D (1983), Acta Cryst. A39, 876-881'
_refine_ls_abs_structure_Flack 0.06(13)
_refine_ls_extinction_method none
_refine_ls_goodness_of_fit_ref 1.081
_refine_ls_hydrogen_treatment constr
_refine_ls_matrix_type full
_refine_ls_number_parameters 236
_refine_ls_number_reflns 2955
_refine_ls_number_restraints 0
_refine_ls_restrained_S_all 1.081
_refine_ls_R_factor_all 0.0265
_refine_ls_R_factor_gt 0.0263
_refine_ls_shift/su_max 0.000
_refine_ls_shift/su_mean 0.000
_refine_ls_structure_factor_coef Fsqd
_refine_ls_weighting_details 'calc w=1/[\s^2^(Fo^2^)+(0.0384P)^2^+0.4094P] where P=(Fo^2^+2Fc^2^)/3'
_refine_ls_weighting_scheme calc
_refine_ls_wR_factor_gt 0.0681
_refine_ls_wR_factor_ref 0.0683
_reflns_number_gt 2938
_reflns_number_total 2955
_reflns_threshold_expression >2sigma(I)
_cod_data_source_file jo4000916_si_004.cif
_cod_data_source_block d09055
_cod_database_code 4028260

loop_
_symmetry_equiv_pos_as_xyz
'x, y, z'
'-x+1/2, -y, z+1/2'
'-x, y+1/2, -z+1/2'
'x+1/2, -y+1/2, -z'

loop_
_atom_site_label
_atom_site_type_symbol
_atom_site_fract_x
_atom_site_fract_y
_atom_site_fract_z
_atom_site_U_iso_or_equiv
_atom_site_adp_type
_atom_site_occupancy
_atom_site_symmetry_multiplicity
_atom_site_calc_flag
_atom_site_refinement_flags
O1 O 0.27678(14) 0.61730(10) 0.18524(3) 0.0208(2) Uani 1 1 d .
O2 O 0.43598(14) 0.32256(10) 0.10300(3) 0.0213(2) Uani 1 1 d .
O3 O 0.63762(15) 0.67069(11) 0.02199(4) 0.0247(2) Uani 1 1 d .
O4 O 0.4112(2) 0.42088(12) -0.13902(4) 0.0450(3) Uani 1 1 d .
O5 O 0.36597(15) 0.19257(12) -0.13453(4) 0.0316(2) Uani 1 1 d .
O6 O -0.23579(16) 0.75020(10) 0.26607(4) 0.0301(2) Uani 1 1 d .
O7 O -0.32264(14) 0.51888(10) 0.27336(4) 0.0245(2) Uani 1 1 d .
N1 N 0.36014(16) 0.67580(12) 0.07068(4) 0.0179(2) Uani 1 1 d .
N2 N 0.39406(17) 0.30957(14) -0.11424(4) 0.0255(3) Uani 1 1 d .
C1 C 0.0899(2) 0.67415(15) 0.20045(5) 0.0211(3) Uani 1 1 d .
H1 H 0.1143 0.7607 0.2225 0.025 Uiso 1 1 calc R
C2 C -0.0281(2) 0.72067(14) 0.15394(5) 0.0222(3) Uani 1 1 d .
H2 H -0.1427 0.7760 0.1597 0.027 Uiso 1 1 calc R
C3 C 0.0202(2) 0.68805(14) 0.10516(5) 0.0209(3) Uani 1 1 d .
H3 H -0.0568 0.7236 0.0771 0.025 Uiso 1 1 calc R
C4 C 0.19565(19) 0.59543(14) 0.09371(5) 0.0176(3) Uani 1 1 d .
H4 H 0.1543 0.5213 0.0678 0.021 Uiso 1 1 calc R
C5 C 0.2591(2) 0.51708(14) 0.14339(5) 0.0183(3) Uani 1 1 d .
H5 H 0.1575 0.4443 0.1527 0.022 Uiso 1 1 calc R
C6 C 0.4557(2) 0.44284(14) 0.13824(5) 0.0199(3) Uani 1 1 d .
H6A H 0.5542 0.5109 0.1245 0.024 Uiso 1 1 calc R
H6B H 0.5001 0.4089 0.1729 0.024 Uiso 1 1 calc R
C7 C 0.42794(18) 0.33569(14) 0.05017(5) 0.0182(3) Uani 1 1 d .
C8 C 0.40142(19) 0.20275(14) 0.02545(5) 0.0213(3) Uani 1 1 d .
H8 H 0.3909 0.1186 0.0461 0.026 Uiso 1 1 calc R
C9 C 0.39027(19) 0.19180(15) -0.02816(5) 0.0217(3) Uani 1 1 d .
H9 H 0.3714 0.1017 -0.0447 0.026 Uiso 1 1 calc R
C10 C 0.40764(19) 0.31693(15) -0.05729(5) 0.0212(3) Uani 1 1 d .
C11 C 0.43632(19) 0.44809(14) -0.03414(5) 0.0197(3) Uani 1 1 d .
H11 H 0.4500 0.5311 -0.0553 0.024 Uiso 1 1 calc R
C12 C 0.44556(18) 0.46076(14) 0.02027(5) 0.0181(3) Uani 1 1 d .
C13 C 0.4894(2) 0.61168(14) 0.03884(5) 0.0181(3) Uani 1 1 d .
C14 C 0.4075(2) 0.81970(15) 0.08953(6) 0.0255(3) Uani 1 1 d .
H14A H 0.3020 0.8540 0.1122 0.038 Uiso 0.50 1 calc PR
H14B H 0.4217 0.8847 0.0598 0.038 Uiso 0.50 1 calc PR
H14C H 0.5303 0.8167 0.1092 0.038 Uiso 0.50 1 calc PR
H14D H 0.5340 0.8496 0.0752 0.038 Uiso 0.50 1 calc PR
H14E H 0.4143 0.8189 0.1277 0.038 Uiso 0.50 1 calc PR
H14F H 0.3057 0.8869 0.0783 0.038 Uiso 0.50 1 calc PR
C15 C -0.0204(2) 0.56474(14) 0.23398(5) 0.0223(3) Uani 1 1 d .
H15A H -0.0574 0.4821 0.2119 0.027 Uiso 1 1 calc R
H15B H 0.0683 0.5291 0.2616 0.027 Uiso 1 1 calc R
C16 C -0.2021(2) 0.62473(15) 0.25912(5) 0.0214(3) Uani 1 1 d .
C17 C -0.5011(2) 0.56276(16) 0.29926(5) 0.0255(3) Uani 1 1 d .
H17A H -0.4698 0.6006 0.3339 0.038 Uiso 1 1 calc R
H17B H -0.5885 0.4801 0.3028 0.038 Uiso 1 1 calc R
H17C H -0.5659 0.6373 0.2786 0.038 Uiso 1 1 calc R

loop_
_atom_site_aniso_label
_atom_site_aniso_U_11
_atom_site_aniso_U_22
_atom_site_aniso_U_33
_atom_site_aniso_U_23
_atom_site_aniso_U_13
_atom_site_aniso_U_12
O1 0.0202(5) 0.0237(5) 0.0186(4) -0.0021(4) -0.0007(4) 0.0009(4)
O2 0.0271(5) 0.0188(4) 0.0180(4) 0.0035(4) 0.0012(4) 0.0030(4)
O3 0.0262(5) 0.0262(5) 0.0216(4) -0.0003(4) 0.0030(4) -0.0084(4)
O4 0.0784(9) 0.0361(6) 0.0204(5) -0.0006(5) -0.0041(6) -0.0010(6)
O5 0.0267(5) 0.0375(6) 0.0307(5) -0.0168(5) 0.0020(4) -0.0033(5)
O6 0.0308(5) 0.0233(5) 0.0361(6) -0.0061(4) 0.0096(5) -0.0011(4)
O7 0.0241(5) 0.0231(5) 0.0264(5) -0.0016(4) 0.0043(4) -0.0005(4)
N1 0.0208(5) 0.0154(5) 0.0174(5) 0.0016(4) -0.0014(4) -0.0011(5)
N2 0.0232(6) 0.0313(7) 0.0220(6) -0.0065(5) -0.0009(5) 0.0016(5)
C1 0.0218(6) 0.0208(6) 0.0206(6) -0.0030(5) 0.0014(5) 0.0020(6)
C2 0.0214(7) 0.0177(6) 0.0275(7) 0.0021(5) 0.0012(6) 0.0019(5)
C3 0.0210(6) 0.0182(6) 0.0236(6) 0.0035(5) -0.0018(5) 0.0014(6)
C4 0.0183(6) 0.0161(6) 0.0185(6) 0.0008(5) -0.0010(5) -0.0014(5)
C5 0.0192(6) 0.0181(6) 0.0177(6) 0.0006(5) -0.0002(5) -0.0014(5)
C6 0.0236(7) 0.0195(6) 0.0166(6) 0.0033(5) -0.0007(5) 0.0022(6)
C7 0.0139(6) 0.0213(6) 0.0194(6) 0.0010(5) 0.0024(5) 0.0025(5)
C8 0.0176(6) 0.0180(6) 0.0282(7) 0.0024(5) 0.0039(5) 0.0018(5)
C9 0.0154(6) 0.0194(6) 0.0303(7) -0.0052(6) 0.0024(5) 0.0013(5)
C10 0.0165(6) 0.0266(7) 0.0203(6) -0.0032(6) 0.0008(5) 0.0015(6)
C11 0.0176(6) 0.0215(6) 0.0200(6) 0.0022(5) 0.0008(5) 0.0004(6)
C12 0.0147(6) 0.0204(6) 0.0193(6) -0.0004(5) 0.0015(5) 0.0003(5)
C13 0.0211(7) 0.0189(6) 0.0144(5) 0.0044(5) -0.0033(5) -0.0015(5)
C14 0.0312(7) 0.0178(6) 0.0276(7) -0.0013(6) -0.0004(6) -0.0039(6)
C15 0.0252(7) 0.0231(7) 0.0186(6) -0.0002(5) 0.0009(6) 0.0022(6)
C16 0.0244(7) 0.0228(7) 0.0169(6) -0.0028(5) -0.0014(5) 0.0003(6)
C17 0.0230(6) 0.0297(8) 0.0237(6) -0.0018(5) 0.0026(6) 0.0002(6)

loop_
_atom_type_symbol
_atom_type_description
_atom_type_scat_dispersion_real
_atom_type_scat_dispersion_imag
_atom_type_scat_source
C C 0.0181 0.0091 'International Tables Vol C Tables 4.2.6.8 and 6.1.1.4'
H H 0.0000 0.0000 'International Tables Vol C Tables 4.2.6.8 and 6.1.1.4'
N N 0.0311 0.0180 'International Tables Vol C Tables 4.2.6.8 and 6.1.1.4'
O O 0.0492 0.0322 'International Tables Vol C Tables 4.2.6.8 and 6.1.1.4'

loop_
_geom_angle_atom_site_label_1
_geom_angle_atom_site_label_2
_geom_angle_atom_site_label_3
_geom_angle
C5 O1 C1 111.76(10)
C7 O2 C6 123.70(10)
C16 O7 C17 115.79(11)
C13 N1 C14 117.65(11)
C13 N1 C4 121.19(11)
C14 N1 C4 120.21(11)
O4 N2 O5 123.50(11)
O4 N2 C10 118.14(12)
O5 N2 C10 118.36(12)
O1 C1 C2 111.61(11)
O1 C1 C15 110.08(11)
C2 C1 C15 111.90(12)
O1 C1 H1 107.7
C2 C1 H1 107.7
C15 C1 H1 107.7
C3 C2 C1 123.14(13)
C3 C2 H2 118.4
C1 C2 H2 118.4
C2 C3 C4 120.83(12)
C2 C3 H3 119.6
C4 C3 H3 119.6
N1 C4 C3 113.11(10)
N1 C4 C5 111.09(10)
C3 C4 C5 109.74(10)
N1 C4 H4 107.6
C3 C4 H4 107.6
C5 C4 H4 107.6
O1 C5 C6 106.85(10)
O1 C5 C4 109.59(10)
C6 C5 C4 113.38(11)
O1 C5 H5 109.0
C6 C5 H5 109.0
C4 C5 H5 109.0
O2 C6 C5 109.05(10)
O2 C6 H6A 109.9
C5 C6 H6A 109.9
O2 C6 H6B 109.9
C5 C6 H6B 109.9
H6A C6 H6B 108.3
O2 C7 C12 127.99(12)
O2 C7 C8 111.99(11)
C12 C7 C8 120.02(11)
C9 C8 C7 121.43(12)
C9 C8 H8 119.3
C7 C8 H8 119.3
C8 C9 C10 117.86(13)
C8 C9 H9 121.1
C10 C9 H9 121.1
C11 C10 C9 121.90(12)
C11 C10 N2 118.75(12)
C9 C10 N2 119.34(12)
C10 C11 C12 120.74(12)
C10 C11 H11 119.6
C12 C11 H11 119.6
C11 C12 C7 118.03(12)
C11 C12 C13 113.54(11)
C7 C12 C13 128.25(12)
O3 C13 N1 123.69(12)
O3 C13 C12 117.92(12)
N1 C13 C12 118.31(12)
N1 C14 H14A 109.5
N1 C14 H14B 109.5
H14A C14 H14B 109.5
N1 C14 H14C 109.5
H14A C14 H14C 109.5
H14B C14 H14C 109.5
N1 C14 H14D 109.5
H14A C14 H14D 141.1
H14B C14 H14D 56.3
H14C C14 H14D 56.3
N1 C14 H14E 109.5
H14A C14 H14E 56.3
H14B C14 H14E 141.1
H14C C14 H14E 56.3
H14D C14 H14E 109.5
N1 C14 H14F 109.5
H14A C14 H14F 56.3
H14B C14 H14F 56.3
H14C C14 H14F 141.1
H14D C14 H14F 109.5
H14E C14 H14F 109.5
C16 C15 C1 113.42(11)
C16 C15 H15A 108.9
C1 C15 H15A 108.9
C16 C15 H15B 108.9
C1 C15 H15B 108.9
H15A C15 H15B 107.7
O6 C16 O7 124.01(13)
O6 C16 C15 125.52(13)
O7 C16 C15 110.47(11)
O7 C17 H17A 109.5
O7 C17 H17B 109.5
H17A C17 H17B 109.5
O7 C17 H17C 109.5
H17A C17 H17C 109.5
H17B C17 H17C 109.5

loop_
_geom_bond_atom_site_label_1
_geom_bond_atom_site_label_2
_geom_bond_distance
O1 C5 1.4284(16)
O1 C1 1.4371(16)
O2 C7 1.3607(15)
O2 C6 1.4472(16)
O3 C13 1.2312(17)
O4 N2 1.2236(17)
O5 N2 1.2249(16)
O6 C16 1.2070(17)
O7 C16 1.3373(17)
O7 C17 1.4480(17)
N1 C13 1.3437(18)
N1 C14 1.4638(17)
N1 C4 1.4750(16)
N2 C10 1.4642(16)
C1 C2 1.5035(19)
C1 C15 1.5331(19)
C1 H1 1.0000
C2 C3 1.3283(19)
C2 H2 0.9500
C3 C4 1.5073(18)
C3 H3 0.9500
C4 C5 1.5311(17)
C4 H4 1.0000
C5 C6 1.5173(18)
C5 H5 1.0000
C6 H6A 0.9900
C6 H6B 0.9900
C7 C12 1.4018(18)
C7 C8 1.4052(19)
C8 C9 1.380(2)
C8 H8 0.9500
C9 C10 1.391(2)
C9 H9 0.9500
C10 C11 1.3748(19)
C11 C12 1.4010(18)
C11 H11 0.9500
C12 C13 1.5171(19)
C14 H14A 0.9800
C14 H14B 0.9800
C14 H14C 0.9800
C14 H14D 0.9800
C14 H14E 0.9800
C14 H14F 0.9800
C15 C16 1.5070(19)
C15 H15A 0.9900
C15 H15B 0.9900
C17 H17A 0.9800
C17 H17B 0.9800
C17 H17C 0.9800
